data_1576667
loop_
_publ_author_name
'Cai, Youlie'
'Li, Jing-Hong'
'Xiao, Xiaoyan'
'Wei, Runzhi'
'Lin, Rui-Biao'
'Chen, Banglin'
'Gao, Junkuo'

_publ_section_title
;
 Spatial pinning of globally inert pores in a superhydrophobic
 hydrogen-bonded organic framework for inverse ethane/ethylene separation.
;
_journal_issue 8
_journal_name_full 'Chemical science'
_journal_page_first 4256
_journal_page_last 4267
_journal_paper_doi 10.1039/d5sc08507a
_journal_volume 17
_journal_year 2026
_chemical_formula_moiety '2(C48 H34 O8), 0.8(C2 H6)'
_chemical_formula_sum 'C98 H74 O16'
_chemical_formula_weight 1507.57
_space_group_crystal_system orthorhombic
_space_group_IT_number 61
_space_group_name_Hall '-P 2ac 2ab'
_space_group_name_H-M_alt 'P b c a'
_atom_sites_solution_hydrogens mixed
_audit_creation_date 2025-02-21
_audit_creation_method
;
Olex2 1.5
(compiled 2024.02.16 svn.r378c4104 for OlexSys, GUI svn.r6928)
;
_audit_update_record
;
2025-02-21 deposited with the CCDC.	2025-12-29 downloaded from the CCDC.
;
_cell_angle_alpha 90
_cell_angle_beta 90
_cell_angle_gamma 90
_cell_formula_units_Z 2
_cell_length_a 13.444(3)
_cell_length_b 14.142(3)
_cell_length_c 25.861(5)
_cell_measurement_reflns_used 1063
_cell_measurement_temperature 273.0
_cell_measurement_theta_max 44.47
_cell_measurement_theta_min 20.37
_cell_volume 4916.8(18)
_computing_cell_refinement 'SAINT V8.40B (?, 2016)'
_computing_data_reduction 'SAINT V8.40B (?, 2016)'
_computing_molecular_graphics 'Olex2 1.5 (Dolomanov et al., 2009)'
_computing_publication_material 'Olex2 1.5 (Dolomanov et al., 2009)'
_computing_structure_refinement 'SHELXL 2018/3 (Sheldrick, 2015)'
_computing_structure_solution 'SHELXT 2018/2 (Sheldrick, 2018)'
_diffrn_ambient_temperature 273.0
_diffrn_measured_fraction_theta_full 0.994
_diffrn_measured_fraction_theta_max 0.994
_diffrn_measurement_device_type 'Bruker APEX-II CCD'
_diffrn_measurement_method '\f and \w scans'
_diffrn_radiation_type CuK\a
_diffrn_radiation_wavelength 1.54178
_diffrn_reflns_av_R_equivalents 0.0670
_diffrn_reflns_av_unetI/netI 0.0280
_diffrn_reflns_Laue_measured_fraction_full 0.994
_diffrn_reflns_Laue_measured_fraction_max 0.994
_diffrn_reflns_limit_h_max 14
_diffrn_reflns_limit_h_min -13
_diffrn_reflns_limit_k_max 15
_diffrn_reflns_limit_k_min -15
_diffrn_reflns_limit_l_max 28
_diffrn_reflns_limit_l_min -28
_diffrn_reflns_number 38486
_diffrn_reflns_point_group_measured_fraction_full 0.994
_diffrn_reflns_point_group_measured_fraction_max 0.994
_diffrn_reflns_theta_full 58.916
_diffrn_reflns_theta_max 58.916
_diffrn_reflns_theta_min 4.745
_diffrn_source_current 1.2
_diffrn_source_power 0.06
_diffrn_source_voltage 50.0
_diffrn_standards_number 0
_exptl_absorpt_coefficient_mu 0.558
_exptl_absorpt_correction_T_max 0.7516
_exptl_absorpt_correction_T_min 0.6554
_exptl_absorpt_correction_type none
_exptl_absorpt_process_details
;
SADABS-2016/2 (Bruker,2016/2) was used for absorption correction.
wR2(int) was 0.0966 before and 0.0629 after correction.
The Ratio of minimum to maximum transmission is 0.8720.
The \l/2 correction factor is Not present.
;
_exptl_crystal_colour 'clear light yellow'
_exptl_crystal_colour_lustre clear
_exptl_crystal_colour_modifier light
_exptl_crystal_colour_primary yellow
_exptl_crystal_density_diffrn 1.018
_exptl_crystal_description block
_exptl_crystal_F_000 1580
_exptl_crystal_size_max 0.15
_exptl_crystal_size_mid 0.13
_exptl_crystal_size_min 0.12
_refine_diff_density_max 0.141
_refine_diff_density_min -0.170
_refine_diff_density_rms 0.042
_refine_ls_extinction_coef 0.0155(19)
_refine_ls_extinction_expression Fc^*^=kFc[1+0.001xFc^2^\l^3^/sin(2\q)]^-1/4^
_refine_ls_extinction_method 'SHELXL-2018/3 (Sheldrick 2018)'
_refine_ls_goodness_of_fit_ref 0.991
_refine_ls_hydrogen_treatment constr
_refine_ls_matrix_type full
_refine_ls_number_parameters 292
_refine_ls_number_reflns 3513
_refine_ls_number_restraints 13
_refine_ls_restrained_S_all 0.990
_refine_ls_R_factor_all 0.1137
_refine_ls_R_factor_gt 0.0735
_refine_ls_shift/su_max 0.000
_refine_ls_shift/su_mean 0.000
_refine_ls_structure_factor_coef Fsqd
_refine_ls_weighting_details 'w=1/[\s^2^(Fo^2^)+(0.1712P)^2^] where P=(Fo^2^+2Fc^2^)/3'
_refine_ls_weighting_scheme calc
_refine_ls_wR_factor_gt 0.2140
_refine_ls_wR_factor_ref 0.2661
_reflns_Friedel_coverage 0.000
_reflns_number_gt 1722
_reflns_number_total 3513
_reflns_threshold_expression 'I > 2\s(I)'
_cod_data_source_file d5sc08507a2.cif
_cod_data_source_block RTC2H6@HOF_ZSTU_5a
_cod_depositor_comments 'Adding full bibliography for 1576665--1576670.cif.'
_cod_original_cell_volume 4917.0(17)
_cod_database_code 1576667
_shelx_shelxl_version_number 2018/3
_shelx_space_group_comment
;
The symmetry employed for this shelxl refinement is uniquely defined
by the following loop, which should always be used as a source of
symmetry information in preference to the above space-group names.
They are only intended as comments.
;
_shelx_estimated_absorpt_t_max 0.936
_shelx_estimated_absorpt_t_min 0.921
_olex2_refinement_description
;
1. Fixed Uiso
 At 1.2 times of:
  All C(H) groups
 At 1.5 times of:
  All C(H,H,H) groups, All O(H) groups
2. Restrained distances
 C40-C36
 1.54 with sigma of 0.02
3. Uiso/Uaniso restraints and constraints
Uanis(C40) \\sim Ueq, Uanis(C36) \\sim Ueq: with sigma of 0.01 and sigma for
terminal atoms of 0.02
Uanis(C36) \\sim Ueq: with sigma of 0.001 and sigma for terminal atoms of 0.002
4. Rigid body (RIGU) restrains
 C36
 with sigma for 1-2 distances of 0.004 and sigma for 1-3 distances of 0.004
5. Others
 Fixed Sof: H00J(0.4) H00L(0.6) H00M(0.6) H00N(0.4) C36(0.2) H36A(0.2)
 H36B(0.2) H36C(0.2) C40(0.2) H40A(0.2) H40B(0.2) H40C(0.2) C0AA(0.6) H0AA(0.6)
 H0AB(0.6) H0AC(0.6) C4(0.4) H4A(0.4) H4B(0.4) H4C(0.4) C1AA(0.6) H1AA(0.6)
 H1AB(0.6) H1AC(0.6) C2(0.4) H2A(0.4) H2B(0.4) H2C(0.4)
6.a Riding coordinates:
 C36(H36A,H36B,H36C), C40(H40A,H40B,H40C), C0AA(H0AA,H0AB,H0AC), C4(H4A,H4B,
 H4C), C1AA(H1AA,H1AB,H1AC), C2(H2A,H2B,H2C)
6.b Aromatic/amide H refined with riding coordinates:
 C00B(H00B), C00D(H00D), C00F(H00F), C00G(H00G), C00I(H00I), C00J(H00J),
 C00L(H00L), C00M(H00M), C00N(H00N), C00O(H00O), C00P(H00P)
6.c Idealised tetrahedral OH refined as rotating group:
 O002(H002), O004(H004)
;
_olex2_submission_special_instructions 'No special instructions were received'

loop_
_space_group_symop_operation_xyz
'x, y, z'
'-x+1/2, -y, z+1/2'
'-x, y+1/2, -z+1/2'
'x+1/2, -y+1/2, -z'
'-x, -y, -z'
'x-1/2, y, -z-1/2'
'x, -y-1/2, z-1/2'
'-x-1/2, y-1/2, z'

loop_
_atom_site_label
_atom_site_type_symbol
_atom_site_fract_x
_atom_site_fract_y
_atom_site_fract_z
_atom_site_U_iso_or_equiv
_atom_site_adp_type
_atom_site_occupancy
_atom_site_site_symmetry_order
_atom_site_calc_flag
_atom_site_refinement_flags_posn
_atom_site_refinement_flags_adp
_atom_site_refinement_flags_occupancy
_atom_site_disorder_assembly
_atom_site_disorder_group
O001 O 0.8095(3) 0.8214(2) 0.24518(12) 0.1885(13) Uani 1 1 d . . . . .
O002 O 0.3925(3) -0.0307(2) 0.29948(14) 0.2040(13) Uani 1 1 d . . . . .
H002 H 0.362416 -0.077162 0.288702 0.306 Uiso 1 1 calc R U . . .
O003 O 0.2385(3) 0.0232(2) 0.30976(12) 0.1982(14) Uani 1 1 d . . . . .
O004 O 0.6573(3) 0.8858(2) 0.24034(11) 0.1956(13) Uani 1 1 d . . . . .
H004 H 0.687140 0.925840 0.223419 0.293 Uiso 1 1 calc R U . . .
C005 C 0.3298(5) 0.0320(3) 0.31482(15) 0.1678(16) Uani 1 1 d . . . . .
C006 C 0.5925(5) 0.6019(3) 0.34745(13) 0.1650(16) Uani 1 1 d . . . . .
C007 C 0.3707(5) 0.1176(3) 0.33822(13) 0.1624(15) Uani 1 1 d . . . . .
C008 C 0.4411(5) 0.2856(3) 0.38055(13) 0.1643(16) Uani 1 1 d . . . . .
C009 C 0.6731(5) 0.7427(3) 0.28490(13) 0.1617(15) Uani 1 1 d . . . . .
C00A C 0.5453(3) 0.5553(2) 0.43759(11) 0.1791(17) Uani 1 1 d . . . . .
C00B C 0.5172(3) 0.4452(3) 0.36859(12) 0.1843(18) Uani 1 1 d . . . . .
H00B H 0.520760 0.430735 0.333561 0.221 Uiso 1 1 calc R U . . .
C00C C 0.4768(4) 0.3786(2) 0.40199(12) 0.1775(17) Uani 1 1 d . . . . .
C00D C 0.7299(4) 0.6672(3) 0.29931(15) 0.1796(16) Uani 1 1 d . . . . .
H00D H 0.795531 0.662924 0.288219 0.216 Uiso 1 1 calc R U . . .
C00E C 0.5519(3) 0.5312(2) 0.38494(12) 0.1752(16) Uani 1 1 d . . . . .
C00F C 0.5773(4) 0.6450(2) 0.45747(12) 0.1886(19) Uani 1 1 d . . . . .
H00F H 0.603845 0.689594 0.434929 0.226 Uiso 1 1 calc R U . . .
C00G C 0.5766(5) 0.7448(3) 0.29845(15) 0.1938(18) Uani 1 1 d . . . . .
H00G H 0.536174 0.793928 0.286998 0.233 Uiso 1 1 calc R U . . .
C00H C 0.4700(3) 0.3998(2) 0.45532(11) 0.1727(16) Uani 1 1 d . . . . .
C00I C 0.5699(4) 0.6655(2) 0.50740(13) 0.1952(19) Uani 1 1 d . . . . .
H00I H 0.591303 0.724512 0.518751 0.234 Uiso 1 1 calc R U . . .
C00J C 0.6894(5) 0.5952(3) 0.33104(16) 0.1781(16) Uani 1 1 d . . . . .
H00J H 0.728229 0.543739 0.340709 0.214 Uiso 0.4 1 calc R U P A 1
C00K C 0.5036(3) 0.4884(2) 0.47300(11) 0.1746(16) Uani 1 1 d . . . . .
C00L C 0.5035(5) 0.2181(4) 0.3642(2) 0.217(2) Uani 1 1 d . . . . .
H00L H 0.571824 0.226479 0.367411 0.261 Uiso 0.6 1 calc R U P B 1
C00M C 0.5372(5) 0.6745(4) 0.32932(18) 0.1974(19) Uani 1 1 d . . . . .
H00M H 0.470108 0.677147 0.337949 0.237 Uiso 0.6 1 calc R U P C 2
C00N C 0.3409(6) 0.2708(3) 0.37701(16) 0.1876(18) Uani 1 1 d . . . . .
H00N H 0.295704 0.315718 0.388738 0.225 Uiso 0.4 1 calc R U P D 2
C00O C 0.3079(4) 0.1839(3) 0.35468(17) 0.1855(17) Uani 1 1 d . . . . .
H00O H 0.239930 0.173134 0.351522 0.223 Uiso 1 1 calc R U . . .
C00P C 0.4665(5) 0.1359(4) 0.3425(2) 0.214(2) Uani 1 1 d . . . . .
H00P H 0.511506 0.091263 0.330277 0.257 Uiso 1 1 calc R U . . .
C1 C 0.7190(5) 0.8202(3) 0.25473(14) 0.1684(16) Uani 1 1 d . . . . .
C36 C 0.557(2) 0.977(3) 0.5014(17) 0.304(16) Uani 0.2 1 d D U P E -1
H36A H 0.511364 0.935238 0.518153 0.456 Uiso 0.2 1 d R U P E -1
H36B H 0.539244 0.983578 0.465583 0.456 Uiso 0.2 1 d R U P E -1
H36C H 0.554364 1.038248 0.517713 0.456 Uiso 0.2 1 d R U P E -1
C40 C 0.669(3) 0.955(3) 0.505(2) 0.332(17) Uani 0.2 1 d D U P E -1
H40A H 0.702525 0.961339 0.472438 0.498 Uiso 0.2 1 d R U P E -1
H40B H 0.666165 0.888859 0.514248 0.498 Uiso 0.2 1 d R U P E -1
H40C H 0.705235 0.988589 0.531178 0.498 Uiso 0.2 1 d R U P E -1
C0AA C 0.2616(7) 0.3314(5) 0.4023(3) 0.206(3) Uani 0.6 1 d . . P F 1
H0AA H 0.259730 0.392432 0.386073 0.310 Uiso 0.6 1 d R U P F 1
H0AB H 0.276550 0.338682 0.438363 0.310 Uiso 0.6 1 d R U P F 1
H0AC H 0.198050 0.301152 0.398513 0.310 Uiso 0.6 1 d R U P F 1
C4 C 0.6102(12) 0.2189(11) 0.3936(9) 0.295(9) Uani 0.4 1 d . . P G 2
H4A H 0.618543 0.279199 0.410104 0.443 Uiso 0.4 1 d R U P G 2
H4B H 0.663213 0.209049 0.369304 0.443 Uiso 0.4 1 d R U P G 2
H4C H 0.611493 0.169809 0.419204 0.443 Uiso 0.4 1 d R U P G 2
C1AA C 0.7470(7) 0.5205(6) 0.3495(5) 0.254(5) Uani 0.6 1 d . . P H 2
H1AA H 0.763075 0.529533 0.385334 0.381 Uiso 0.6 1 d R U P H 2
H1AB H 0.807305 0.515063 0.329834 0.381 Uiso 0.6 1 d R U P H 2
H1AC H 0.708455 0.463853 0.345624 0.381 Uiso 0.6 1 d R U P H 2
C2 C 0.4456(9) 0.6843(10) 0.3483(6) 0.231(7) Uani 0.4 1 d . . P I 1
H2A H 0.413035 0.623861 0.347183 0.347 Uiso 0.4 1 d R U P I 1
H2B H 0.409595 0.728481 0.327223 0.347 Uiso 0.4 1 d R U P I 1
H2C H 0.447495 0.706651 0.383313 0.347 Uiso 0.4 1 d R U P I 1

loop_
_atom_site_aniso_label
_atom_site_aniso_U_11
_atom_site_aniso_U_22
_atom_site_aniso_U_33
_atom_site_aniso_U_23
_atom_site_aniso_U_13
_atom_site_aniso_U_12
O001 0.237(3) 0.145(2) 0.184(2) 0.0339(16) 0.025(2) -0.035(2)
O002 0.251(3) 0.141(2) 0.220(3) -0.044(2) -0.027(2) -0.027(2)
O003 0.265(4) 0.141(2) 0.189(3) -0.0424(16) -0.023(2) -0.045(2)
O004 0.254(3) 0.160(2) 0.173(2) 0.0541(19) 0.0212(19) -0.039(2)
C005 0.240(5) 0.122(3) 0.142(3) -0.008(2) -0.017(3) -0.032(3)
C006 0.253(5) 0.142(3) 0.099(2) 0.013(2) -0.005(3) -0.060(3)
C007 0.252(5) 0.117(3) 0.118(2) -0.0101(19) -0.023(2) -0.038(3)
C008 0.241(5) 0.136(3) 0.116(2) 0.008(2) -0.020(3) -0.067(3)
C009 0.243(5) 0.131(3) 0.111(2) 0.0210(19) 0.002(3) -0.045(3)
C00A 0.309(5) 0.127(2) 0.1012(19) 0.0133(17) -0.016(2) -0.093(3)
C00B 0.298(5) 0.149(3) 0.1052(19) 0.0019(19) -0.006(2) -0.091(3)
C00C 0.296(5) 0.130(2) 0.106(2) 0.0005(18) -0.017(2) -0.084(3)
C00D 0.264(5) 0.136(3) 0.139(3) 0.017(2) 0.010(3) -0.049(3)
C00E 0.287(4) 0.137(3) 0.1021(19) 0.0144(18) -0.007(2) -0.080(3)
C00F 0.326(6) 0.132(2) 0.108(2) 0.0120(17) -0.010(2) -0.101(3)
C00G 0.239(5) 0.195(4) 0.147(3) 0.063(3) 0.008(3) -0.040(4)
C00H 0.286(5) 0.127(2) 0.105(2) 0.0094(17) -0.010(2) -0.083(3)
C00I 0.341(5) 0.127(2) 0.117(2) 0.0125(18) -0.012(3) -0.102(3)
C00J 0.282(5) 0.119(3) 0.134(3) 0.016(2) -0.005(3) -0.044(3)
C00K 0.298(5) 0.128(2) 0.0987(16) 0.0105(16) -0.018(2) -0.089(3)
C00L 0.248(6) 0.155(4) 0.249(5) -0.049(4) -0.001(4) -0.044(4)
C00M 0.235(6) 0.195(4) 0.162(3) 0.061(3) 0.006(3) -0.043(4)
C00N 0.268(6) 0.137(3) 0.157(3) -0.025(2) -0.035(3) -0.024(4)
C00O 0.253(5) 0.134(3) 0.170(3) -0.024(3) -0.047(3) -0.042(3)
C00P 0.248(5) 0.148(3) 0.247(5) -0.047(3) -0.020(4) -0.046(4)
C1 0.242(5) 0.137(3) 0.126(2) 0.024(2) 0.008(3) -0.028(4)
C36 0.304(16) 0.303(16) 0.304(16) 0.000(2) 0.000(2) 0.000(2)
C40 0.35(2) 0.32(2) 0.32(2) 0.011(19) 0.015(18) -0.044(18)
C0AA 0.273(9) 0.144(5) 0.202(7) -0.038(5) -0.027(6) -0.005(5)
C4 0.216(13) 0.218(13) 0.45(3) -0.144(16) -0.014(15) -0.034(10)
C1AA 0.292(10) 0.157(6) 0.314(12) 0.080(8) 0.054(9) -0.004(6)
C2 0.165(10) 0.256(14) 0.273(14) 0.133(12) 0.017(10) -0.013(9)

loop_
_atom_type_symbol
_atom_type_description
_atom_type_scat_dispersion_real
_atom_type_scat_dispersion_imag
_atom_type_scat_source
C C 0.0181 0.0091 'International Tables Vol C Tables 4.2.6.8 and 6.1.1.4'
H H 0.0000 0.0000 'International Tables Vol C Tables 4.2.6.8 and 6.1.1.4'
O O 0.0492 0.0322 'International Tables Vol C Tables 4.2.6.8 and 6.1.1.4'

loop_
_geom_angle_atom_site_label_1
_geom_angle_atom_site_label_2
_geom_angle_atom_site_label_3
_geom_angle
_geom_angle_site_symmetry_1
_geom_angle_site_symmetry_3
_geom_angle_publ_flag
C005 O002 H002 109.5 . . ?
C1 O004 H004 109.5 . . ?
O002 C005 C007 116.9(6) . . ?
O003 C005 O002 123.1(4) . . ?
O003 C005 C007 120.0(5) . . ?
C00J C006 C00E 120.0(5) . . ?
C00M C006 C00E 122.2(6) . . ?
C00M C006 C00J 117.8(4) . . ?
C00O C007 C005 118.4(5) . . ?
C00P C007 C005 124.5(5) . . ?
C00P C007 C00O 117.1(4) . . ?
C00L C008 C00C 122.6(6) . . ?
C00L C008 C00N 119.1(4) . . ?
C00N C008 C00C 118.2(5) . . ?
C00D C009 C1 119.3(6) . . ?
C00G C009 C00D 119.1(4) . . ?
C00G C009 C1 121.5(5) . . ?
C00E C00A C00F 122.8(3) . . ?
C00E C00A C00K 119.0(3) . . ?
C00K C00A C00F 118.2(3) . . ?
C00C C00B H00B 118.5 . . ?
C00E C00B H00B 118.5 . . ?
C00E C00B C00C 122.9(3) . . ?
C00B C00C C008 119.2(3) . . ?
C00B C00C C00H 119.2(3) . . ?
C00H C00C C008 121.6(3) . . ?
C009 C00D H00D 119.8 . . ?
C009 C00D C00J 120.4(5) . . ?
C00J C00D H00D 119.8 . . ?
C00A C00E C006 119.3(3) . . ?
C00B C00E C006 121.2(3) . . ?
C00B C00E C00A 119.5(3) . . ?
C00A C00F H00F 119.3 . . ?
C00I C00F C00A 121.3(3) . . ?
C00I C00F H00F 119.3 . . ?
C009 C00G H00G 119.9 . . ?
C009 C00G C00M 120.3(5) . . ?
C00M C00G H00G 119.9 . . ?
C00C C00H C00I 122.8(3) . 5_666 ?
C00K C00H C00C 119.0(3) . . ?
C00K C00H C00I 118.2(3) . 5_666 ?
C00F C00I C00H 122.6(3) . 5_666 ?
C00F C00I H00I 118.7 . . ?
C00H C00I H00I 118.7 5_666 . ?
C006 C00J C00D 119.6(5) . . ?
C006 C00J H00J 120.2 . . ?
C006 C00J C1AA 118.2(6) . . ?
C00D C00J H00J 120.2 . . ?
C1AA C00J C00D 122.0(7) . . ?
C00A C00K C00K 119.8(3) . 5_666 ?
C00H C00K C00A 120.4(3) . . ?
C00H C00K C00K 119.8(3) . 5_666 ?
C008 C00L H00L 119.9 . . ?
C008 C00L C00P 120.1(6) . . ?
C008 C00L C4 113.6(7) . . ?
C00P C00L H00L 119.9 . . ?
C00P C00L C4 120.9(7) . . ?
C006 C00M C00G 122.5(6) . . ?
C006 C00M H00M 118.8 . . ?
C00G C00M H00M 118.8 . . ?
C2 C00M C006 117.4(6) . . ?
C2 C00M C00G 119.5(8) . . ?
C008 C00N H00N 121.1 . . ?
C008 C00N C00O 117.7(5) . . ?
C008 C00N C0AA 125.3(5) . . ?
C00O C00N H00N 121.1 . . ?
C00O C00N C0AA 116.3(6) . . ?
C007 C00O C00N 122.5(5) . . ?
C007 C00O H00O 118.7 . . ?
C00N C00O H00O 118.7 . . ?
C007 C00P C00L 123.4(6) . . ?
C007 C00P H00P 118.3 . . ?
C00L C00P H00P 118.3 . . ?
O001 C1 O004 124.0(4) . . ?
O001 C1 C009 121.6(5) . . ?
O004 C1 C009 114.4(5) . . ?
H36A C36 H36B 109.5 . . ?
H36A C36 H36C 109.5 . . ?
H36B C36 H36C 109.5 . . ?
C40 C36 H36A 117.8 . . ?
C40 C36 H36B 108.8 . . ?
C40 C36 H36C 101.4 . . ?
C36 C40 H40A 112.3 . . ?
C36 C40 H40B 100.1 . . ?
C36 C40 H40C 115.5 . . ?
H40A C40 H40B 109.5 . . ?
H40A C40 H40C 109.4 . . ?
H40B C40 H40C 109.5 . . ?
C00N C0AA H0AA 109.8 . . ?
C00N C0AA H0AB 109.4 . . ?
C00N C0AA H0AC 109.3 . . ?
H0AA C0AA H0AB 109.5 . . ?
H0AA C0AA H0AC 109.5 . . ?
H0AB C0AA H0AC 109.5 . . ?
C00L C4 H4A 108.5 . . ?
C00L C4 H4B 110.4 . . ?
C00L C4 H4C 109.5 . . ?
H4A C4 H4B 109.5 . . ?
H4A C4 H4C 109.5 . . ?
H4B C4 H4C 109.4 . . ?
C00J C1AA H1AA 110.8 . . ?
C00J C1AA H1AB 110.4 . . ?
C00J C1AA H1AC 107.2 . . ?
H1AA C1AA H1AB 109.5 . . ?
H1AA C1AA H1AC 109.5 . . ?
H1AB C1AA H1AC 109.5 . . ?
C00M C2 H2A 108.5 . . ?
C00M C2 H2B 109.0 . . ?
C00M C2 H2C 110.9 . . ?
H2A C2 H2B 109.5 . . ?
H2A C2 H2C 109.5 . . ?
H2B C2 H2C 109.5 . . ?

loop_
_geom_bond_atom_site_label_1
_geom_bond_atom_site_label_2
_geom_bond_distance
_geom_bond_site_symmetry_2
_geom_bond_publ_flag
O001 C1 1.242(5) . ?
O002 H002 0.8200 . ?
O002 C005 1.287(5) . ?
O003 C005 1.240(6) . ?
O004 H004 0.8200 . ?
O004 C1 1.300(5) . ?
C005 C007 1.462(6) . ?
C006 C00E 1.495(5) . ?
C006 C00J 1.374(6) . ?
C006 C00M 1.351(6) . ?
C007 C00O 1.331(6) . ?
C007 C00P 1.318(6) . ?
C008 C00C 1.505(5) . ?
C008 C00L 1.340(7) . ?
C008 C00N 1.367(6) . ?
C009 C00D 1.365(6) . ?
C009 C00G 1.344(6) . ?
C009 C1 1.480(6) . ?
C00A C00E 1.406(5) . ?
C00A C00F 1.435(4) . ?
C00A C00K 1.431(4) . ?
C00B H00B 0.9300 . ?
C00B C00C 1.388(4) . ?
C00B C00E 1.371(4) . ?
C00C C00H 1.414(4) . ?
C00D H00D 0.9300 . ?
C00D C00J 1.416(6) . ?
C00F H00F 0.9300 . ?
C00F C00I 1.327(5) . ?
C00G H00G 0.9300 . ?
C00G C00M 1.381(6) . ?
C00H C00I 1.439(4) 5_666 ?
C00H C00K 1.409(4) . ?
C00I H00I 0.9300 . ?
C00J H00J 0.9300 . ?
C00J C1AA 1.395(10) . ?
C00K C00K 1.438(6) 5_666 ?
C00L H00L 0.9300 . ?
C00L C00P 1.383(7) . ?
C00L C4 1.624(17) . ?
C00M H00M 0.9300 . ?
C00M C2 1.333(12) . ?
C00N H00N 0.9300 . ?
C00N C00O 1.429(6) . ?
C00N C0AA 1.516(9) . ?
C00O H00O 0.9300 . ?
C00P H00P 0.9300 . ?
C36 H36A 0.9598 . ?
C36 H36B 0.9599 . ?
C36 H36C 0.9599 . ?
C36 C40 1.545(19) . ?
C40 H40A 0.9603 . ?
C40 H40B 0.9597 . ?
C40 H40C 0.9601 . ?
C0AA H0AA 0.9600 . ?
C0AA H0AB 0.9601 . ?
C0AA H0AC 0.9599 . ?
C4 H4A 0.9597 . ?
C4 H4B 0.9602 . ?
C4 H4C 0.9598 . ?
C1AA H1AA 0.9594 . ?
C1AA H1AB 0.9600 . ?
C1AA H1AC 0.9599 . ?
C2 H2A 0.9599 . ?
C2 H2B 0.9598 . ?
C2 H2C 0.9606 . ?

loop_
_geom_torsion_atom_site_label_1
_geom_torsion_atom_site_label_2
_geom_torsion_atom_site_label_3
_geom_torsion_atom_site_label_4
_geom_torsion
_geom_torsion_site_symmetry_1
_geom_torsion_site_symmetry_2
_geom_torsion_site_symmetry_3
_geom_torsion_site_symmetry_4
_geom_torsion_publ_flag
O002 C005 C007 C00O -179.8(4) . . . . ?
O002 C005 C007 C00P 3.0(6) . . . . ?
O003 C005 C007 C00O 1.4(6) . . . . ?
O003 C005 C007 C00P -175.8(4) . . . . ?
C005 C007 C00O C00N -178.6(3) . . . . ?
C005 C007 C00P C00L 179.1(5) . . . . ?
C008 C00C C00H C00I 0.8(8) . . . 5_666 ?
C008 C00C C00H C00K -179.3(5) . . . . ?
C008 C00L C00P C007 -2.4(9) . . . . ?
C008 C00N C00O C007 1.0(6) . . . . ?
C009 C00D C00J C006 -0.2(6) . . . . ?
C009 C00D C00J C1AA -175.4(7) . . . . ?
C009 C00G C00M C006 0.6(7) . . . . ?
C009 C00G C00M C2 170.8(10) . . . . ?
C00A C00F C00I C00H 0.2(8) . . . 5_666 ?
C00B C00C C00H C00I -179.4(5) . . . 5_666 ?
C00B C00C C00H C00K 0.6(7) . . . . ?
C00C C008 C00L C00P -176.8(4) . . . . ?
C00C C008 C00L C4 28.8(10) . . . . ?
C00C C008 C00N C00O 177.5(3) . . . . ?
C00C C008 C00N C0AA -12.7(7) . . . . ?
C00C C00B C00E C006 -178.4(5) . . . . ?
C00C C00B C00E C00A -1.3(7) . . . . ?
C00C C00H C00K C00A -0.9(7) . . . . ?
C00C C00H C00K C00K 179.4(5) . . . 5_666 ?
C00D C009 C00G C00M 4.1(7) . . . . ?
C00D C009 C1 O001 -5.0(6) . . . . ?
C00D C009 C1 O004 176.1(3) . . . . ?
C00E C006 C00J C00D -174.2(3) . . . . ?
C00E C006 C00J C1AA 1.1(8) . . . . ?
C00E C006 C00M C00G 173.9(4) . . . . ?
C00E C006 C00M C2 3.5(11) . . . . ?
C00E C00A C00F C00I 179.8(5) . . . . ?
C00E C00A C00K C00H 0.2(7) . . . . ?
C00E C00A C00K C00K 179.9(5) . . . 5_666 ?
C00E C00B C00C C008 -179.6(5) . . . . ?
C00E C00B C00C C00H 0.5(8) . . . . ?
C00F C00A C00E C006 -0.9(7) . . . . ?
C00F C00A C00E C00B -178.1(5) . . . . ?
C00F C00A C00K C00H 179.2(5) . . . . ?
C00F C00A C00K C00K -1.0(8) . . . 5_666 ?
C00G C009 C00D C00J -4.2(6) . . . . ?
C00G C009 C1 O001 175.1(4) . . . . ?
C00G C009 C1 O004 -3.9(6) . . . . ?
C00I C00H C00K C00A 179.0(4) 5_666 . . . ?
C00I C00H C00K C00K -0.7(8) 5_666 . . 5_666 ?
C00J C006 C00E C00A 100.0(5) . . . . ?
C00J C006 C00E C00B -82.9(5) . . . . ?
C00J C006 C00M C00G -4.9(7) . . . . ?
C00J C006 C00M C2 -175.4(9) . . . . ?
C00K C00A C00E C006 178.1(5) . . . . ?
C00K C00A C00E C00B 0.9(7) . . . . ?
C00K C00A C00F C00I 0.8(8) . . . . ?
C00L C008 C00C C00B 72.5(6) . . . . ?
C00L C008 C00C C00H -107.6(6) . . . . ?
C00L C008 C00N C00O -1.4(6) . . . . ?
C00L C008 C00N C0AA 168.4(6) . . . . ?
C00M C006 C00E C00A -78.9(6) . . . . ?
C00M C006 C00E C00B 98.3(6) . . . . ?
C00M C006 C00J C00D 4.7(6) . . . . ?
C00M C006 C00J C1AA -180.0(7) . . . . ?
C00N C008 C00C C00B -106.4(5) . . . . ?
C00N C008 C00C C00H 73.5(6) . . . . ?
C00N C008 C00L C00P 2.1(8) . . . . ?
C00N C008 C00L C4 -152.3(9) . . . . ?
C00O C007 C00P C00L 1.8(8) . . . . ?
C00P C007 C00O C00N -1.1(7) . . . . ?
C1 C009 C00D C00J 175.8(3) . . . . ?
C1 C009 C00G C00M -176.0(4) . . . . ?
C0AA C00N C00O C007 -169.7(5) . . . . ?
C4 C00L C00P C007 150.1(10) . . . . ?
